data_4128969
loop_
_publ_author_name
'Ghosh, Chandrani'
'Kim, Suyeon'
'Mena, Matthew R.'
'Kim, Jun-Hyeong'
'Pal, Raja'
'Rock, Christopher L.'
'Groy, Thomas L.'
'Baik, Mu-Hyun'
'Trovitch, Ryan J.'

_publ_section_title
;
 Efficient Cobalt Catalyst for Ambient-Temperature Nitrile
 Dihydroboration, the Elucidation of a Chelate-Assisted Borylation
 Mechanism, and a New Synthetic Route to Amides.
;
_journal_issue 38
_journal_name_full 'Journal of the American Chemical Society'
_journal_page_first 15327
_journal_page_last 15337
_journal_paper_doi 10.1021/jacs.9b07529
_journal_volume 141
_journal_year 2019
_chemical_formula_moiety 'C23 H26 Co N5'
_chemical_formula_sum 'C23 H26 Co N5'
_chemical_formula_weight 431.42
_space_group_crystal_system triclinic
_space_group_IT_number 2
_space_group_name_Hall '-P 1'
_space_group_name_H-M_alt 'P -1'
_atom_sites_solution_hydrogens geom
_atom_sites_solution_primary direct
_atom_sites_solution_secondary difmap
_cell_angle_alpha 105.192(2)
_cell_angle_beta 92.884(2)
_cell_angle_gamma 107.735(2)
_cell_formula_units_Z 2
_cell_length_a 8.6432(10)
_cell_length_b 11.3302(13)
_cell_length_c 11.4891(14)
_cell_measurement_reflns_used 1180
_cell_measurement_temperature 123.00(10)
_cell_measurement_theta_max 23.6975
_cell_measurement_theta_min 2.2805
_cell_volume 1023.8(2)
_computing_cell_refinement 'SAINT V7.68A (Bruker AXS, 2009)'
_computing_data_collection 'Bruker Instrument Service v2010, 9, 0, 0 (Bruker AXS, 2010)'
_computing_data_reduction 'SAINT V7.68A (Bruker AXS, 2009)'
_computing_molecular_graphics 'XShell ver. 6.3.1 (Bruker AXS, 2004)'
_computing_publication_material 'Bruker APEX2 v2010.9-1 (Bruker AXS, 2010)'
_computing_structure_refinement 'SHELXL-2014/7 (Sheldrick, 2014)'
_computing_structure_solution 'SHELXS-97 (Sheldrick, 2008)'
_diffrn_ambient_temperature 123.00(10)
_diffrn_detector_area_resol_mean 8.3330
_diffrn_measured_fraction_theta_full 0.999
_diffrn_measured_fraction_theta_max 0.999
_diffrn_measurement_device_type 'Bruker Smart APEX'
_diffrn_measurement_method '\w and \f scans'
_diffrn_radiation_monochromator graphite
_diffrn_radiation_type MoK\a
_diffrn_radiation_wavelength 0.71073
_diffrn_reflns_av_R_equivalents 0.0000
_diffrn_reflns_av_unetI/netI 0.0450
_diffrn_reflns_limit_h_max 10
_diffrn_reflns_limit_h_min -10
_diffrn_reflns_limit_k_max 13
_diffrn_reflns_limit_k_min -13
_diffrn_reflns_limit_l_max 13
_diffrn_reflns_limit_l_min 0
_diffrn_reflns_number 3751
_diffrn_reflns_theta_full 25.36
_diffrn_reflns_theta_max 25.36
_diffrn_reflns_theta_min 1.86
_diffrn_source 'fine-focus sealed tube'
_diffrn_source_type 'sealed tube'
_exptl_absorpt_coefficient_mu 0.857
_exptl_absorpt_correction_T_max 0.93
_exptl_absorpt_correction_T_min 0.82
_exptl_absorpt_correction_type multi-scan
_exptl_absorpt_process_details 'TWINABS Version 2008/4 (Bruker AXS, 2008)'
_exptl_crystal_colour 'dark bronze'
_exptl_crystal_density_diffrn 1.399
_exptl_crystal_density_method 'not measured'
_exptl_crystal_description plate
_exptl_crystal_F_000 452
_exptl_crystal_size_max 0.243
_exptl_crystal_size_mid 0.100
_exptl_crystal_size_min 0.082
_refine_diff_density_max 0.666
_refine_diff_density_min -0.331
_refine_ls_extinction_method none
_refine_ls_goodness_of_fit_ref 1.036
_refine_ls_hydrogen_treatment constr
_refine_ls_matrix_type full
_refine_ls_number_parameters 265
_refine_ls_number_reflns 3751
_refine_ls_number_restraints 0
_refine_ls_restrained_S_all 1.036
_refine_ls_R_factor_all 0.0520
_refine_ls_R_factor_gt 0.0412
_refine_ls_shift/su_max 0.000
_refine_ls_shift/su_mean 0.000
_refine_ls_structure_factor_coef Fsqd
_refine_ls_weighting_details 'w=1/[\s^2^(Fo^2^)+(0.0510P)^2^+0.4006P] where P=(Fo^2^+2Fc^2^)/3'
_refine_ls_weighting_scheme calc
_refine_ls_wR_factor_gt 0.0925
_refine_ls_wR_factor_ref 0.0974
_reflns_number_gt 3214
_reflns_number_total 3751
_reflns_threshold_expression 'I > 2\s(I)'
_cod_data_source_file ja9b07529_si_003.cif
_cod_data_source_block PyEtPDICoH
_cod_database_code 4128969

loop_
_space_group_symop_operation_xyz
'x, y, z'
'-x, -y, -z'

loop_
_atom_site_type_symbol
_atom_site_label
_atom_site_fract_x
_atom_site_fract_y
_atom_site_fract_z
_atom_site_U_iso_or_equiv
_atom_site_adp_type
_atom_site_calc_flag
_atom_site_refinement_flags_adp
_atom_site_refinement_flags_posn
_atom_site_occupancy
Co Co1 0.65196(5) 0.78490(4) 0.83705(4) 0.02043(13) Uani d . . 1
N N1 0.6662(3) 0.9057(2) 0.9856(2) 0.0219(6) Uani d . . 1
N N2 0.8057(3) 0.9229(2) 0.8104(2) 0.0215(6) Uani d . . 1
N N3 0.6943(3) 0.6935(2) 0.6916(2) 0.0227(6) Uani d . . 1
N N4 0.4620(3) 0.6551(2) 0.8577(2) 0.0209(6) Uani d . . 1
N N5 0.7366(4) 0.3042(3) 0.7009(3) 0.0318(7) Uani d . . 1
C C1 0.7971(4) 1.1372(3) 1.1157(3) 0.0293(8) Uani d . . 1
H H1A 0.691 1.1405 1.1398 0.044 Uiso calc U R 1
H H1B 0.8574 1.219 1.1004 0.044 Uiso calc U R 1
H H1C 0.8609 1.1239 1.1811 0.044 Uiso calc U R 1
C C2 0.7697(4) 1.0275(3) 1.0017(3) 0.0234(7) Uani d . . 1
C C3 0.8533(4) 1.0398(3) 0.9011(3) 0.0227(7) Uani d . . 1
C C4 0.9731(4) 1.1456(3) 0.8821(3) 0.0278(7) Uani d . . 1
H H4 1.0105 1.2265 0.9437 0.033 Uiso calc U R 1
C C5 1.0366(4) 1.1317(3) 0.7739(3) 0.0274(7) Uani d . . 1
H H5 1.1157 1.2041 0.7603 0.033 Uiso calc U R 1
C C6 0.9857(4) 1.0113(3) 0.6828(3) 0.0237(7) Uani d . . 1
H H6 1.0302 1.0013 0.6083 0.028 Uiso calc U R 1
C C7 0.8688(4) 0.9083(3) 0.7053(3) 0.0221(7) Uani d . . 1
C C8 0.8015(4) 0.7707(3) 0.6236(3) 0.0232(7) Uani d . . 1
H H8 0.8951 0.7373 0.6068 0.028 Uiso calc U R 1
C C9 0.7117(4) 0.7629(3) 0.5017(3) 0.0317(8) Uani d . . 1
H H9A 0.6691 0.6725 0.4511 0.048 Uiso calc U R 1
H H9B 0.7882 0.8147 0.4596 0.048 Uiso calc U R 1
H H9C 0.6205 0.7967 0.5168 0.048 Uiso calc U R 1
C C10 0.5855(4) 0.8747(3) 1.0881(3) 0.0258(7) Uani d . . 1
H H10A 0.483 0.8966 1.0893 0.031 Uiso calc U R 1
H H10B 0.6583 0.9275 1.1655 0.031 Uiso calc U R 1
C C11 0.5458(4) 0.7312(3) 1.0776(3) 0.0264(7) Uani d . . 1
H H11A 0.6479 0.7089 1.0717 0.032 Uiso calc U R 1
H H11B 0.5033 0.7149 1.1524 0.032 Uiso calc U R 1
C C12 0.4212(4) 0.6449(3) 0.9687(3) 0.0245(7) Uani d . . 1
C C13 0.2703(4) 0.5634(3) 0.9806(3) 0.0290(8) Uani d . . 1
H H13 0.2446 0.5592 1.0592 0.035 Uiso calc U R 1
C C14 0.1570(4) 0.4881(3) 0.8785(3) 0.0285(8) Uani d . . 1
H H14 0.0537 0.4313 0.8855 0.034 Uiso calc U R 1
C C15 0.1983(4) 0.4979(3) 0.7657(3) 0.0251(7) Uani d . . 1
H H15 0.1238 0.447 0.6937 0.03 Uiso calc U R 1
C C16 0.3481(4) 0.5821(3) 0.7589(3) 0.0234(7) Uani d . . 1
H H16 0.3731 0.5895 0.681 0.028 Uiso calc U R 1
C C17 0.6701(4) 0.5564(3) 0.6453(3) 0.0216(7) Uani d . . 1
H H17A 0.6397 0.5291 0.5557 0.026 Uiso calc U R 1
H H17B 0.5769 0.5081 0.6796 0.026 Uiso calc U R 1
C C18 0.8207(4) 0.5191(3) 0.6751(4) 0.0347(9) Uani d . . 1
H H18A 0.9141 0.5653 0.6395 0.042 Uiso calc U R 1
H H18B 0.8522 0.5459 0.7645 0.042 Uiso calc U R 1
C C19 0.7852(4) 0.3757(3) 0.6253(3) 0.0248(7) Uani d . . 1
C C20 0.7935(4) 0.3211(4) 0.5042(3) 0.0362(9) Uani d . . 1
H H20 0.8289 0.3742 0.4525 0.043 Uiso calc U R 1
C C21 0.7494(5) 0.1875(4) 0.4594(4) 0.0482(11) Uani d . . 1
H H21 0.7531 0.1475 0.3764 0.058 Uiso calc U R 1
C C22 0.7003(5) 0.1141(4) 0.5371(4) 0.0427(10) Uani d . . 1
H H22 0.6702 0.0224 0.5092 0.051 Uiso calc U R 1
C C23 0.6959(5) 0.1759(4) 0.6554(4) 0.0391(9) Uani d . . 1
H H23 0.6617 0.1244 0.7087 0.047 Uiso calc U R 1

loop_
_atom_site_aniso_label
_atom_site_aniso_U_11
_atom_site_aniso_U_22
_atom_site_aniso_U_33
_atom_site_aniso_U_12
_atom_site_aniso_U_13
_atom_site_aniso_U_23
Co1 0.0215(2) 0.0172(2) 0.0200(2) 0.00399(16) 0.00314(18) 0.00394(17)
N1 0.0226(13) 0.0223(14) 0.0207(14) 0.0080(11) 0.0041(11) 0.0054(11)
N2 0.0220(13) 0.0182(13) 0.0216(15) 0.0062(11) 0.0012(11) 0.0026(11)
N3 0.0232(14) 0.0162(13) 0.0261(14) 0.0032(11) 0.0064(11) 0.0053(11)
N4 0.0207(13) 0.0182(13) 0.0230(15) 0.0063(11) 0.0035(11) 0.0049(11)
N5 0.0351(16) 0.0302(17) 0.0306(16) 0.0095(13) 0.0014(13) 0.0119(13)
C1 0.0375(19) 0.0241(17) 0.0237(18) 0.0101(15) 0.0008(15) 0.0035(14)
C2 0.0233(16) 0.0215(17) 0.0233(16) 0.0074(14) -0.0021(14) 0.0038(13)
C3 0.0243(16) 0.0183(16) 0.0234(17) 0.0066(13) -0.0033(13) 0.0043(13)
C4 0.0313(18) 0.0175(16) 0.0297(18) 0.0035(14) -0.0047(15) 0.0058(13)
C5 0.0291(18) 0.0215(17) 0.0294(19) 0.0029(14) -0.0008(14) 0.0110(14)
C6 0.0245(17) 0.0219(16) 0.0248(18) 0.0056(13) 0.0016(13) 0.0097(13)
C7 0.0224(16) 0.0217(16) 0.0215(17) 0.0074(13) 0.0010(13) 0.0054(13)
C8 0.0260(16) 0.0184(16) 0.0257(17) 0.0073(13) 0.0081(14) 0.0064(13)
C9 0.044(2) 0.0208(17) 0.0225(18) 0.0013(15) 0.0025(15) 0.0043(14)
C10 0.0261(17) 0.0299(18) 0.0181(16) 0.0065(15) 0.0018(13) 0.0045(14)
C11 0.0252(17) 0.0314(18) 0.0208(17) 0.0050(14) 0.0016(13) 0.0098(14)
C12 0.0262(17) 0.0221(17) 0.0289(18) 0.0107(14) 0.0045(14) 0.0100(14)
C13 0.0320(18) 0.0274(18) 0.0297(19) 0.0085(15) 0.0103(15) 0.0124(15)
C14 0.0231(16) 0.0247(17) 0.039(2) 0.0063(14) 0.0083(15) 0.0126(15)
C15 0.0191(16) 0.0200(16) 0.0339(19) 0.0063(13) 0.0009(14) 0.0048(14)
C16 0.0271(17) 0.0214(16) 0.0222(16) 0.0097(14) 0.0027(14) 0.0056(13)
C17 0.0217(16) 0.0167(15) 0.0226(16) 0.0027(13) 0.0038(13) 0.0038(13)
C18 0.0256(18) 0.0238(18) 0.053(2) 0.0051(15) -0.0047(17) 0.0131(17)
C19 0.0196(16) 0.0235(17) 0.0331(19) 0.0059(13) 0.0031(14) 0.0130(14)
C20 0.036(2) 0.050(2) 0.036(2) 0.0229(18) 0.0140(17) 0.0218(18)
C21 0.057(3) 0.062(3) 0.027(2) 0.035(2) 0.0040(19) -0.0046(19)
C22 0.038(2) 0.0215(19) 0.066(3) 0.0163(16) -0.001(2) 0.0031(19)
C23 0.039(2) 0.032(2) 0.053(3) 0.0124(17) 0.0049(18) 0.0226(19)

loop_
_atom_type_symbol
_atom_type_description
_atom_type_scat_dispersion_real
_atom_type_scat_dispersion_imag
_atom_type_scat_source
C C 0.0033 0.0016 'International Tables Vol C Tables 4.2.6.8 and 6.1.1.4'
H H 0.0000 0.0000 'International Tables Vol C Tables 4.2.6.8 and 6.1.1.4'
N N 0.0061 0.0033 'International Tables Vol C Tables 4.2.6.8 and 6.1.1.4'
Co Co 0.3494 0.9721 'International Tables Vol C Tables 4.2.6.8 and 6.1.1.4'

loop_
_geom_angle_atom_site_label_1
_geom_angle_atom_site_label_2
_geom_angle_atom_site_label_3
_geom_angle
N2 Co1 N3 84.12(11)
N2 Co1 N1 82.11(11)
N3 Co1 N1 164.65(11)
N2 Co1 N4 169.30(11)
N3 Co1 N4 98.99(11)
N1 Co1 N4 95.77(11)
C2 N1 C10 118.8(3)
C2 N1 Co1 116.6(2)
C10 N1 Co1 124.3(2)
C7 N2 C3 122.3(3)
C7 N2 Co1 119.7(2)
C3 N2 Co1 117.9(2)
C17 N3 C8 112.7(2)
C17 N3 Co1 129.5(2)
C8 N3 Co1 116.21(19)
C16 N4 C12 117.1(3)
C16 N4 Co1 118.5(2)
C12 N4 Co1 123.6(2)
C19 N5 C23 117.5(3)
C2 C1 H1A 109.5
C2 C1 H1B 109.5
H1A C1 H1B 109.5
C2 C1 H1C 109.5
H1A C1 H1C 109.5
H1B C1 H1C 109.5
N1 C2 C3 112.8(3)
N1 C2 C1 124.0(3)
C3 C2 C1 123.2(3)
N2 C3 C4 118.3(3)
N2 C3 C2 110.5(3)
C4 C3 C2 131.2(3)
C5 C4 C3 119.6(3)
C5 C4 H4 120.2
C3 C4 H4 120.2
C4 C5 C6 120.9(3)
C4 C5 H5 119.5
C6 C5 H5 119.5
C7 C6 C5 117.9(3)
C7 C6 H6 121.0
C5 C6 H6 121.0
N2 C7 C6 120.9(3)
N2 C7 C8 112.0(3)
C6 C7 C8 127.0(3)
N3 C8 C7 107.2(2)
N3 C8 C9 112.6(3)
C7 C8 C9 111.5(3)
N3 C8 H8 108.5
C7 C8 H8 108.5
C9 C8 H8 108.5
C8 C9 H9A 109.5
C8 C9 H9B 109.5
H9A C9 H9B 109.5
C8 C9 H9C 109.5
H9A C9 H9C 109.5
H9B C9 H9C 109.5
N1 C10 C11 110.7(3)
N1 C10 H10A 109.5
C11 C10 H10A 109.5
N1 C10 H10B 109.5
C11 C10 H10B 109.5
H10A C10 H10B 108.1
C12 C11 C10 112.6(3)
C12 C11 H11A 109.1
C10 C11 H11A 109.1
C12 C11 H11B 109.1
C10 C11 H11B 109.1
H11A C11 H11B 107.8
N4 C12 C13 121.8(3)
N4 C12 C11 116.3(3)
C13 C12 C11 121.8(3)
C14 C13 C12 120.2(3)
C14 C13 H13 119.9
C12 C13 H13 119.9
C15 C14 C13 118.2(3)
C15 C14 H14 120.9
C13 C14 H14 120.9
C16 C15 C14 119.4(3)
C16 C15 H15 120.3
C14 C15 H15 120.3
N4 C16 C15 123.4(3)
N4 C16 H16 118.3
C15 C16 H16 118.3
N3 C17 C18 114.2(3)
N3 C17 H17A 108.7
C18 C17 H17A 108.7
N3 C17 H17B 108.7
C18 C17 H17B 108.7
H17A C17 H17B 107.6
C19 C18 C17 110.9(3)
C19 C18 H18A 109.5
C17 C18 H18A 109.5
C19 C18 H18B 109.5
C17 C18 H18B 109.5
H18A C18 H18B 108.0
N5 C19 C20 122.3(3)
N5 C19 C18 117.1(3)
C20 C19 C18 120.5(3)
C19 C20 C21 118.9(3)
C19 C20 H20 120.6
C21 C20 H20 120.6
C22 C21 C20 118.9(4)
C22 C21 H21 120.6
C20 C21 H21 120.6
C23 C22 C21 118.4(4)
C23 C22 H22 120.8
C21 C22 H22 120.8
N5 C23 C22 124.0(4)
N5 C23 H23 118.0
C22 C23 H23 118.0

loop_
_geom_bond_atom_site_label_1
_geom_bond_atom_site_label_2
_geom_bond_distance
Co1 N2 1.825(3)
Co1 N3 1.840(3)
Co1 N1 1.858(3)
Co1 N4 1.914(2)
N1 C2 1.355(4)
N1 C10 1.465(4)
N2 C7 1.342(4)
N2 C3 1.382(4)
N3 C17 1.448(4)
N3 C8 1.473(4)
N4 C16 1.357(4)
N4 C12 1.364(4)
N5 C19 1.335(4)
N5 C23 1.335(5)
C1 C2 1.501(4)
C1 H1A 0.98
C1 H1B 0.98
C1 H1C 0.98
C2 C3 1.409(5)
C3 C4 1.400(4)
C4 C5 1.375(5)
C4 H4 0.95
C5 C6 1.410(4)
C5 H5 0.95
C6 C7 1.384(4)
C6 H6 0.95
C7 C8 1.508(4)
C8 C9 1.535(5)
C8 H8 1.0
C9 H9A 0.98
C9 H9B 0.98
C9 H9C 0.98
C10 C11 1.526(5)
C10 H10A 0.99
C10 H10B 0.99
C11 C12 1.505(4)
C11 H11A 0.99
C11 H11B 0.99
C12 C13 1.387(5)
C13 C14 1.384(5)
C13 H13 0.95
C14 C15 1.384(5)
C14 H14 0.95
C15 C16 1.374(4)
C15 H15 0.95
C16 H16 0.95
C17 C18 1.535(4)
C17 H17A 0.99
C17 H17B 0.99
C18 C19 1.501(5)
C18 H18A 0.99
C18 H18B 0.99
C19 C20 1.382(5)
C20 C21 1.386(6)
C20 H20 0.95
C21 C22 1.372(6)
C21 H21 0.95
C22 C23 1.364(6)
C22 H22 0.95
C23 H23 0.95

loop_
_geom_torsion_atom_site_label_1
_geom_torsion_atom_site_label_2
_geom_torsion_atom_site_label_3
_geom_torsion_atom_site_label_4
_geom_torsion
N2 Co1 N1 C2 1.6(2)
N3 Co1 N1 C2 28.0(6)
N4 Co1 N1 C2 -167.9(2)
N2 Co1 N1 C10 -172.7(3)
N3 Co1 N1 C10 -146.2(4)
N4 Co1 N1 C10 17.9(3)
N3 Co1 N2 C7 5.5(2)
N1 Co1 N2 C7 178.7(2)
N4 Co1 N2 C7 -102.1(6)
N3 Co1 N2 C3 -174.4(2)
N1 Co1 N2 C3 -1.2(2)
N4 Co1 N2 C3 78.0(7)
N2 Co1 N3 C17 156.6(3)
N1 Co1 N3 C17 130.3(4)
N4 Co1 N3 C17 -33.7(3)
N2 Co1 N3 C8 -7.7(2)
N1 Co1 N3 C8 -34.0(6)
N4 Co1 N3 C8 161.9(2)
C10 N1 C2 C3 172.9(3)
Co1 N1 C2 C3 -1.6(3)
C10 N1 C2 C1 -5.3(5)
Co1 N1 C2 C1 -179.9(2)
C7 N2 C3 C4 -0.9(4)
Co1 N2 C3 C4 179.0(2)
C7 N2 C3 C2 -179.3(3)
Co1 N2 C3 C2 0.6(3)
N1 C2 C3 N2 0.6(4)
C1 C2 C3 N2 178.9(3)
N1 C2 C3 C4 -177.5(3)
C1 C2 C3 C4 0.8(5)
N2 C3 C4 C5 1.8(5)
C2 C3 C4 C5 179.7(3)
C3 C4 C5 C6 -1.7(5)
C4 C5 C6 C7 0.7(5)
C3 N2 C7 C6 -0.1(5)
Co1 N2 C7 C6 -179.9(2)
C3 N2 C7 C8 177.9(3)
Co1 N2 C7 C8 -1.9(3)
C5 C6 C7 N2 0.2(5)
C5 C6 C7 C8 -177.5(3)
C17 N3 C8 C7 -158.7(2)
Co1 N3 C8 C7 8.3(3)
C17 N3 C8 C9 78.4(3)
Co1 N3 C8 C9 -114.7(3)
N2 C7 C8 N3 -3.9(4)
C6 C7 C8 N3 173.9(3)
N2 C7 C8 C9 119.7(3)
C6 C7 C8 C9 -62.5(4)
C2 N1 C10 C11 -152.4(3)
Co1 N1 C10 C11 21.7(4)
N1 C10 C11 C12 -65.3(4)
C16 N4 C12 C13 0.2(4)
Co1 N4 C12 C13 169.6(2)
C16 N4 C12 C11 -177.2(3)
Co1 N4 C12 C11 -7.8(4)
C10 C11 C12 N4 59.2(4)
C10 C11 C12 C13 -118.2(3)
N4 C12 C13 C14 0.9(5)
C11 C12 C13 C14 178.2(3)
C12 C13 C14 C15 -0.6(5)
C13 C14 C15 C16 -0.7(5)
C12 N4 C16 C15 -1.6(4)
Co1 N4 C16 C15 -171.5(2)
C14 C15 C16 N4 1.8(5)
C8 N3 C17 C18 72.6(4)
Co1 N3 C17 C18 -92.2(3)
N3 C17 C18 C19 179.4(3)
C23 N5 C19 C20 0.2(5)
C23 N5 C19 C18 176.3(3)
C17 C18 C19 N5 -94.9(4)
C17 C18 C19 C20 81.3(4)
N5 C19 C20 C21 0.2(5)
C18 C19 C20 C21 -175.8(3)
C19 C20 C21 C22 -0.6(6)
C20 C21 C22 C23 0.5(6)
C19 N5 C23 C22 -0.3(5)
C21 C22 C23 N5 -0.1(6)
